data_2018219
loop_
_publ_author_name
'Collas, Alain'
'Blockhuys, Frank'

_publ_section_title
;
 (<i>E</i>)-4-[2-(3,4,5-Trimethoxyphenyl)ethenyl]nitrobenzene and its
 `bridge-flipped' analogues
;
_journal_coeditor_code FA3256
_journal_issue 9
_journal_name_full 'Acta Crystallographica Section C'
_journal_page_first o364
_journal_page_last o369
_journal_paper_doi 10.1107/S0108270111030952
_journal_volume 67
_journal_year 2011
_chemical_formula_iupac 'C16 H16 N2 O5'
_chemical_formula_moiety 'C16 H16 N2 O5'
_chemical_formula_sum 'C16 H16 N2 O5'
_chemical_formula_weight 316.31
_chemical_name_common 4-nitrobenzylidene-3,4,5-trimethoxyaniline
_chemical_name_systematic
;
(<i>E</i>)-3,4,5-trimethoxy-<i>N</i>-(4-nitrobenzylidene)aniline
;
_space_group_IT_number 14
_symmetry_cell_setting monoclinic
_symmetry_space_group_name_Hall '-P 2ybc'
_symmetry_space_group_name_H-M 'P 1 21/c 1'
_atom_sites_solution_hydrogens geom
_atom_sites_solution_primary direct
_atom_sites_solution_secondary difmap
_audit_creation_method SHELXL97
_cell_angle_alpha 90.00
_cell_angle_beta 104.667(19)
_cell_angle_gamma 90.00
_cell_formula_units_Z 4
_cell_length_a 7.512(2)
_cell_length_b 7.8950(10)
_cell_length_c 26.441(6)
_cell_measurement_reflns_used 25
_cell_measurement_temperature 293(2)
_cell_measurement_theta_max 14.73
_cell_measurement_theta_min 5.41
_cell_volume 1517.0(6)
_computing_cell_refinement 'CAD-4 EXPRESS (Enraf--Nonius, 1994)'
_computing_data_collection 'CAD-4 EXPRESS (Enraf--Nonius, 1994)'
_computing_data_reduction 'XCAD4 (Harms & Wocadlo, 1996)'
_computing_molecular_graphics
;
ORTEP-3 (Farrugia, 1997) and Mercury (Macrae <i>et al.</i>,
2008)
;
_computing_publication_material
;
WinGX (Farrugia, 1999) and PLATON (Spek, 2009)
;
_computing_structure_refinement 'SHELXL97 (Sheldrick, 2008)'
_computing_structure_solution 'SHELXS97 (Sheldrick, 2008)'
_diffrn_ambient_temperature 293(2)
_diffrn_measured_fraction_theta_full 0.980
_diffrn_measured_fraction_theta_max 0.980
_diffrn_measurement_device_type 'Enraf--Nonius CAD-4'
_diffrn_measurement_method \q/2\w
_diffrn_radiation_monochromator graphite
_diffrn_radiation_source 'fine-focus sealed tube'
_diffrn_radiation_type MoK\a
_diffrn_radiation_wavelength 0.71073
_diffrn_reflns_av_R_equivalents 0.0517
_diffrn_reflns_av_sigmaI/netI 0.0406
_diffrn_reflns_limit_h_max 9
_diffrn_reflns_limit_h_min 0
_diffrn_reflns_limit_k_max 9
_diffrn_reflns_limit_k_min -9
_diffrn_reflns_limit_l_max 30
_diffrn_reflns_limit_l_min -31
_diffrn_reflns_number 5826
_diffrn_reflns_theta_full 25.61
_diffrn_reflns_theta_max 25.61
_diffrn_reflns_theta_min 1.59
_diffrn_standards_decay_% 4
_diffrn_standards_interval_time 60
_diffrn_standards_number 3
_exptl_absorpt_coefficient_mu 0.104
_exptl_absorpt_correction_type none
_exptl_crystal_colour yellow
_exptl_crystal_density_diffrn 1.385
_exptl_crystal_density_method 'not measured'
_exptl_crystal_description block
_exptl_crystal_F_000 664
_exptl_crystal_size_max 0.3
_exptl_crystal_size_mid 0.3
_exptl_crystal_size_min 0.3
_refine_diff_density_max 0.144
_refine_diff_density_min -0.176
_refine_ls_extinction_method none
_refine_ls_goodness_of_fit_ref 1.049
_refine_ls_hydrogen_treatment constr
_refine_ls_matrix_type full
_refine_ls_number_parameters 211
_refine_ls_number_reflns 2803
_refine_ls_number_restraints 0
_refine_ls_restrained_S_all 1.049
_refine_ls_R_factor_all 0.0613
_refine_ls_R_factor_gt 0.0364
_refine_ls_shift/su_max 0.000
_refine_ls_shift/su_mean 0.000
_refine_ls_structure_factor_coef Fsqd
_refine_ls_weighting_details 'calc w = 1/[\s^2^(Fo^2^)+(0.0418P)^2^+0.3031P] where P=(Fo^2^+2Fc^2^)/3'
_refine_ls_weighting_scheme calc
_refine_ls_wR_factor_gt 0.0906
_refine_ls_wR_factor_ref 0.1035
_reflns_number_gt 2023
_reflns_number_total 2803
_reflns_threshold_expression I>2\s(I)
_cod_data_source_file fa3256.cif
_cod_data_source_block II
_cod_original_sg_symbol_H-M 'P 21/c'
_cod_database_code 2018219
_cod_database_fobs_code 2018219

loop_
_symmetry_equiv_pos_as_xyz
'x, y, z'
'-x, y+1/2, -z+1/2'
'-x, -y, -z'
'x, -y-1/2, z-1/2'

loop_
_atom_site_type_symbol
_atom_site_label
_atom_site_fract_x
_atom_site_fract_y
_atom_site_fract_z
_atom_site_U_iso_or_equiv
_atom_site_adp_type
_atom_site_calc_flag
_atom_site_refinement_flags
_atom_site_occupancy
_atom_site_symmetry_multiplicity
C C1 1.0234(2) 0.87162(19) 0.66274(6) 0.0420(4) Uani d . 1 1
C C2 1.0351(2) 0.88660(19) 0.71593(6) 0.0429(4) Uani d . 1 1
H H2 0.9496 0.9513 0.7274 0.051 Uiso calc R 1 1
C C3 1.1754(2) 0.80434(18) 0.75161(6) 0.0410(3) Uani d . 1 1
C C4 1.3010(2) 0.70573(19) 0.73430(6) 0.0430(4) Uani d . 1 1
C C5 1.2858(2) 0.6907(2) 0.68100(6) 0.0447(4) Uani d . 1 1
C C6 1.1481(2) 0.7743(2) 0.64526(6) 0.0451(4) Uani d . 1 1
H H6 1.1395 0.7651 0.6097 0.054 Uiso calc R 1 1
C C8 0.7306(2) 0.9767(2) 0.62901(6) 0.0478(4) Uani d . 1 1
H H8 0.7022 0.9309 0.6584 0.057 Uiso calc R 1 1
C C9 0.5866(2) 1.0666(2) 0.59074(6) 0.0450(4) Uani d . 1 1
C C10 0.6235(2) 1.1632(2) 0.55095(6) 0.0507(4) Uani d . 1 1
H H10 0.7436 1.1733 0.5479 0.061 Uiso calc R 1 1
C C11 0.4829(2) 1.2443(2) 0.51605(7) 0.0540(4) Uani d . 1 1
H H11 0.5071 1.3106 0.4895 0.065 Uiso calc R 1 1
C C12 0.3055(2) 1.2262(2) 0.52080(6) 0.0505(4) Uani d . 1 1
C C13 0.2643(2) 1.1313(2) 0.55953(7) 0.0562(4) Uani d . 1 1
H H13 0.1435 1.1196 0.5619 0.067 Uiso calc R 1 1
C C14 0.4064(2) 1.0538(2) 0.59465(7) 0.0541(4) Uani d . 1 1
H H14 0.3815 0.9911 0.6218 0.065 Uiso calc R 1 1
C C31 1.0868(3) 0.9150(3) 0.82531(7) 0.0651(5) Uani d . 1 1
H H31A 1.0963 1.0300 0.8145 0.098 Uiso calc R 1 1
H H31B 1.1227 0.9087 0.8628 0.098 Uiso calc R 1 1
H H31C 0.9620 0.8769 0.8128 0.098 Uiso calc R 1 1
C C41 1.6137(2) 0.6981(3) 0.77813(8) 0.0659(5) Uani d . 1 1
H H41A 1.6533 0.6931 0.7464 0.099 Uiso calc R 1 1
H H41B 1.6999 0.6383 0.8052 0.099 Uiso calc R 1 1
H H41C 1.6073 0.8142 0.7883 0.099 Uiso calc R 1 1
C C51 1.3954(3) 0.5540(3) 0.61467(8) 0.0830(7) Uani d . 1 1
H H51A 1.2752 0.5076 0.6001 0.124 Uiso calc R 1 1
H H51B 1.4871 0.4730 0.6114 0.124 Uiso calc R 1 1
H H51C 1.4101 0.6557 0.5962 0.124 Uiso calc R 1 1
N N1 0.1548(3) 1.3158(2) 0.48429(6) 0.0671(4) Uani d . 1 1
N N2 0.89150(18) 0.95908(17) 0.62363(5) 0.0478(3) Uani d . 1 1
O O1 0.1956(2) 1.4109(2) 0.45293(6) 0.0940(5) Uani d . 1 1
O O2 -0.0028(2) 1.2896(2) 0.48683(6) 0.0906(5) Uani d . 1 1
O O3 1.20364(15) 0.81114(14) 0.80444(4) 0.0525(3) Uani d . 1 1
O O4 1.43646(15) 0.62201(14) 0.76993(4) 0.0538(3) Uani d . 1 1
O O5 1.41580(17) 0.59177(16) 0.66791(5) 0.0627(4) Uani d . 1 1

loop_
_atom_site_aniso_label
_atom_site_aniso_U_11
_atom_site_aniso_U_22
_atom_site_aniso_U_33
_atom_site_aniso_U_12
_atom_site_aniso_U_13
_atom_site_aniso_U_23
C1 0.0435(8) 0.0387(8) 0.0430(8) -0.0062(7) 0.0098(7) 0.0015(7)
C2 0.0437(8) 0.0388(8) 0.0475(9) 0.0004(7) 0.0140(7) -0.0018(7)
C3 0.0483(8) 0.0352(8) 0.0408(8) -0.0039(7) 0.0137(7) -0.0018(6)
C4 0.0464(8) 0.0351(8) 0.0485(9) -0.0003(7) 0.0135(7) 0.0030(7)
C5 0.0482(9) 0.0386(8) 0.0504(9) -0.0014(7) 0.0181(7) -0.0039(7)
C6 0.0510(9) 0.0451(9) 0.0412(9) -0.0067(7) 0.0151(7) -0.0029(7)
C8 0.0523(9) 0.0471(9) 0.0435(9) -0.0059(8) 0.0110(7) 0.0028(7)
C9 0.0505(9) 0.0439(9) 0.0397(8) -0.0061(7) 0.0100(7) -0.0027(7)
C10 0.0502(9) 0.0560(10) 0.0471(9) -0.0036(8) 0.0148(7) 0.0010(8)
C11 0.0682(11) 0.0541(10) 0.0407(9) -0.0026(9) 0.0159(8) 0.0035(8)
C12 0.0572(10) 0.0501(9) 0.0390(9) 0.0026(8) 0.0027(7) -0.0053(7)
C13 0.0477(9) 0.0641(11) 0.0556(11) -0.0035(8) 0.0105(8) -0.0001(9)
C14 0.0531(10) 0.0589(11) 0.0513(10) -0.0063(8) 0.0151(8) 0.0082(8)
C31 0.0720(12) 0.0773(13) 0.0473(10) 0.0197(10) 0.0176(9) -0.0079(9)
C41 0.0532(10) 0.0672(12) 0.0713(13) 0.0139(9) 0.0047(9) 0.0011(10)
C51 0.1043(17) 0.0874(16) 0.0638(13) 0.0250(13) 0.0334(12) -0.0185(12)
N1 0.0748(11) 0.0689(11) 0.0483(9) 0.0102(9) -0.0016(8) -0.0060(8)
N2 0.0493(8) 0.0477(8) 0.0455(8) -0.0018(6) 0.0104(6) 0.0008(6)
O1 0.1057(12) 0.0869(11) 0.0763(11) 0.0074(9) -0.0015(9) 0.0302(9)
O2 0.0629(9) 0.1285(15) 0.0722(11) 0.0233(9) 0.0020(7) 0.0061(9)
O3 0.0620(7) 0.0543(7) 0.0419(6) 0.0137(6) 0.0148(5) 0.0003(5)
O4 0.0585(7) 0.0473(7) 0.0558(7) 0.0111(6) 0.0146(6) 0.0092(5)
O5 0.0701(8) 0.0660(8) 0.0562(8) 0.0169(6) 0.0239(6) -0.0077(6)

loop_
_atom_type_symbol
_atom_type_description
_atom_type_scat_dispersion_real
_atom_type_scat_dispersion_imag
_atom_type_scat_source
C C 0.0033 0.0016 'International Tables Vol C Tables 4.2.6.8 and 6.1.1.4'
H H 0.0000 0.0000 'International Tables Vol C Tables 4.2.6.8 and 6.1.1.4'
N N 0.0061 0.0033 'International Tables Vol C Tables 4.2.6.8 and 6.1.1.4'
O O 0.0106 0.0060 'International Tables Vol C Tables 4.2.6.8 and 6.1.1.4'

loop_
_geom_angle_atom_site_label_1
_geom_angle_atom_site_label_2
_geom_angle_atom_site_label_3
_geom_angle
C6 C1 C2 120.76(14)
C6 C1 N2 115.83(14)
C2 C1 N2 123.35(14)
C3 C2 C1 119.42(14)
C3 C2 H2 120.3
C1 C2 H2 120.3
O3 C3 C2 125.11(14)
O3 C3 C4 114.75(14)
C2 C3 C4 120.14(14)
O4 C4 C3 119.54(14)
O4 C4 C5 120.84(14)
C3 C4 C5 119.61(14)
O5 C5 C6 124.18(15)
O5 C5 C4 115.24(14)
C6 C5 C4 120.57(14)
C1 C6 C5 119.49(15)
C1 C6 H6 120.3
C5 C6 H6 120.3
N2 C8 C9 122.52(15)
N2 C8 H8 118.7
C9 C8 H8 118.7
C10 C9 C14 118.93(15)
C10 C9 C8 122.55(15)
C14 C9 C8 118.52(15)
C11 C10 C9 120.05(16)
C11 C10 H10 120.0
C9 C10 H10 120.0
C10 C11 C12 119.21(16)
C10 C11 H11 120.4
C12 C11 H11 120.4
C13 C12 C11 122.23(16)
C13 C12 N1 118.25(17)
C11 C12 N1 119.50(17)
C12 C13 C14 117.87(16)
C12 C13 H13 121.1
C14 C13 H13 121.1
C13 C14 C9 121.68(16)
C13 C14 H14 119.2
C9 C14 H14 119.2
O3 C31 H31A 109.5
O3 C31 H31B 109.5
H31A C31 H31B 109.5
O3 C31 H31C 109.5
H31A C31 H31C 109.5
H31B C31 H31C 109.5
O4 C41 H41A 109.5
O4 C41 H41B 109.5
H41A C41 H41B 109.5
O4 C41 H41C 109.5
H41A C41 H41C 109.5
H41B C41 H41C 109.5
O5 C51 H51A 109.5
O5 C51 H51B 109.5
H51A C51 H51B 109.5
O5 C51 H51C 109.5
H51A C51 H51C 109.5
H51B C51 H51C 109.5
O1 N1 O2 123.94(18)
O1 N1 C12 117.43(18)
O2 N1 C12 118.62(18)
C8 N2 C1 119.00(14)
C3 O3 C31 118.29(13)
C4 O4 C41 113.80(13)
C5 O5 C51 118.16(15)

loop_
_geom_bond_atom_site_label_1
_geom_bond_atom_site_label_2
_geom_bond_distance
C1 C6 1.379(2)
C1 C2 1.392(2)
C1 N2 1.417(2)
C2 C3 1.385(2)
C2 H2 0.9300
C3 O3 1.3598(18)
C3 C4 1.388(2)
C4 O4 1.3690(19)
C4 C5 1.390(2)
C5 O5 1.3618(19)
C5 C6 1.380(2)
C6 H6 0.9300
C8 N2 1.260(2)
C8 C9 1.464(2)
C8 H8 0.9300
C9 C10 1.383(2)
C9 C14 1.387(2)
C10 C11 1.372(2)
C10 H10 0.9300
C11 C12 1.377(2)
C11 H11 0.9300
C12 C13 1.366(2)
C12 N1 1.470(2)
C13 C14 1.369(2)
C13 H13 0.9300
C14 H14 0.9300
C31 O3 1.4115(19)
C31 H31A 0.9600
C31 H31B 0.9600
C31 H31C 0.9600
C41 O4 1.427(2)
C41 H41A 0.9600
C41 H41B 0.9600
C41 H41C 0.9600
C51 O5 1.409(2)
C51 H51A 0.9600
C51 H51B 0.9600
C51 H51C 0.9600
N1 O1 1.214(2)
N1 O2 1.221(2)

loop_
_geom_torsion_atom_site_label_1
_geom_torsion_atom_site_label_2
_geom_torsion_atom_site_label_3
_geom_torsion_atom_site_label_4
_geom_torsion
C6 C1 C2 C3 0.8(2)
N2 C1 C2 C3 -176.13(14)
C1 C2 C3 O3 178.86(14)
C1 C2 C3 C4 -1.0(2)
O3 C3 C4 O4 1.6(2)
C2 C3 C4 O4 -178.51(14)
O3 C3 C4 C5 -179.60(14)
C2 C3 C4 C5 0.3(2)
O4 C4 C5 O5 -1.4(2)
C3 C4 C5 O5 179.79(13)
O4 C4 C5 C6 179.47(14)
C3 C4 C5 C6 0.7(2)
C2 C1 C6 C5 0.1(2)
N2 C1 C6 C5 177.31(14)
O5 C5 C6 C1 -179.94(14)
C4 C5 C6 C1 -0.9(2)
N2 C8 C9 C10 -11.5(3)
N2 C8 C9 C14 168.44(16)
C14 C9 C10 C11 -0.2(3)
C8 C9 C10 C11 179.77(16)
C9 C10 C11 C12 -0.8(3)
C10 C11 C12 C13 0.6(3)
C10 C11 C12 N1 178.61(16)
C11 C12 C13 C14 0.6(3)
N1 C12 C13 C14 -177.39(16)
C12 C13 C14 C9 -1.7(3)
C10 C9 C14 C13 1.5(3)
C8 C9 C14 C13 -178.48(17)
C13 C12 N1 O1 173.90(18)
C11 C12 N1 O1 -4.2(3)
C13 C12 N1 O2 -6.7(3)
C11 C12 N1 O2 175.19(17)
C9 C8 N2 C1 179.44(14)
C6 C1 N2 C8 144.52(15)
C2 C1 N2 C8 -38.4(2)
C2 C3 O3 C31 -2.7(2)
C4 C3 O3 C31 177.16(15)
C3 C4 O4 C41 -104.66(17)
C5 C4 O4 C41 76.53(19)
C6 C5 O5 C51 -8.6(3)
C4 C5 O5 C51 172.27(17)
